data_4122129
loop_
_publ_author_name
'Theunissen, C\'edric'
'M\'etayer, Beno\^it'
'Henry, Nicolas'
'Compain, Guillaume'
'Marrot, J\'erome'
'Martin-Mingot, Agn\`es'
'Thibaudeau, S\'ebastien'
'Evano, Gwilherm'

_publ_section_title
;
 Keteniminium ion-initiated cascade cationic polycyclization.
;
_journal_issue 36
_journal_name_full 'Journal of the American Chemical Society'
_journal_page_first 12528
_journal_page_last 12531
_journal_paper_doi 10.1021/ja504818p
_journal_volume 136
_journal_year 2014
_chemical_formula_sum 'C24 H23 N O2 S'
_chemical_formula_weight 389.49
_chemical_name_systematic
; 
 ? 
;
_space_group_IT_number 14
_symmetry_cell_setting monoclinic
_symmetry_space_group_name_Hall '-P 2ybc'
_symmetry_space_group_name_H-M 'P 1 21/c 1'
_atom_sites_solution_hydrogens geom
_atom_sites_solution_primary direct
_atom_sites_solution_secondary difmap
_audit_creation_method SHELXL-97
_cell_angle_alpha 90.00
_cell_angle_beta 96.297(2)
_cell_angle_gamma 90.00
_cell_formula_units_Z 4
_cell_length_a 11.7831(5)
_cell_length_b 9.6543(4)
_cell_length_c 17.6007(7)
_cell_measurement_reflns_used 9988
_cell_measurement_temperature 296(2)
_cell_measurement_theta_max 29.84
_cell_measurement_theta_min 2.41
_cell_volume 1990.13(14)
_computing_cell_refinement 'Bruker SAINT'
_computing_data_collection 'Bruker APEX2'
_computing_data_reduction 'Bruker SAINT'
_computing_molecular_graphics 'Bruker SHELXTL'
_computing_publication_material 'Bruker SHELXTL'
_computing_structure_refinement 'SHELXL-97 (Sheldrick, 1997)'
_computing_structure_solution 'SHELXS-97 (Sheldrick, 1990)'
_diffrn_ambient_temperature 296(2)
_diffrn_measured_fraction_theta_full 0.999
_diffrn_measured_fraction_theta_max 0.999
_diffrn_measurement_device_type 'Bruker APEX-II CCD'
_diffrn_measurement_method '\f and \w scans'
_diffrn_radiation_monochromator graphite
_diffrn_radiation_source 'fine-focus sealed tube'
_diffrn_radiation_type MoK\a
_diffrn_radiation_wavelength 0.71073
_diffrn_reflns_av_R_equivalents 0.0254
_diffrn_reflns_av_sigmaI/netI 0.0118
_diffrn_reflns_limit_h_max 16
_diffrn_reflns_limit_h_min -16
_diffrn_reflns_limit_k_max 13
_diffrn_reflns_limit_k_min -13
_diffrn_reflns_limit_l_max 24
_diffrn_reflns_limit_l_min -24
_diffrn_reflns_number 81204
_diffrn_reflns_theta_full 30.01
_diffrn_reflns_theta_max 30.01
_diffrn_reflns_theta_min 1.74
_diffrn_standards_number 0
_exptl_absorpt_coefficient_mu 0.182
_exptl_absorpt_correction_T_max 0.9576
_exptl_absorpt_correction_T_min 0.9473
_exptl_absorpt_correction_type multi-scan
_exptl_absorpt_process_details 'SADABS (Sheldrick, V2.10)'
_exptl_crystal_colour colorless
_exptl_crystal_density_diffrn 1.300
_exptl_crystal_density_method 'not measured'
_exptl_crystal_description parallelepiped
_exptl_crystal_F_000 824
_exptl_crystal_size_max 0.30
_exptl_crystal_size_mid 0.26
_exptl_crystal_size_min 0.24
_refine_diff_density_max 0.259
_refine_diff_density_min -0.307
_refine_diff_density_rms 0.044
_refine_ls_extinction_method none
_refine_ls_goodness_of_fit_ref 1.053
_refine_ls_hydrogen_treatment constr
_refine_ls_matrix_type full
_refine_ls_number_parameters 255
_refine_ls_number_reflns 5822
_refine_ls_number_restraints 0
_refine_ls_restrained_S_all 1.053
_refine_ls_R_factor_all 0.0526
_refine_ls_R_factor_gt 0.0416
_refine_ls_shift/su_max 0.001
_refine_ls_shift/su_mean 0.000
_refine_ls_structure_factor_coef Fsqd
_refine_ls_weighting_details 'calc w=1/[\s^2^(Fo^2^)+(0.0668P)^2^+0.4005P] where P=(Fo^2^+2Fc^2^)/3'
_refine_ls_weighting_scheme calc
_refine_ls_wR_factor_gt 0.1183
_refine_ls_wR_factor_ref 0.1294
_reflns_number_gt 4736
_reflns_number_total 5822
_reflns_threshold_expression >2sigma(I)
_cod_data_source_file ja504818p_si_002.cif
_cod_data_source_block 1
_cod_depositor_comments
;
The following automatic conversions were performed:

'_symmetry_cell_setting' value 'Monoclinic' changed to 'monoclinic'
according to
/usr/data/users/saulius/crontab/automatic-downloads/rss-feeds/ACS/lib/dictionaries/cif_core.dic
dictionary named 'cif_core.dic' version 2.4.2 from 2011-04-26.

Automatic conversion script
Id: cif_fix_values 2281 2013-09-26 08:29:07Z andrius 

 Adding full bibliography for 4122129--4122131.cif.
;
_cod_original_sg_symbol_H-M P2(1)/c
_cod_database_code 4122129

loop_
_symmetry_equiv_pos_as_xyz
'x, y, z'
'-x, y+1/2, -z+1/2'
'-x, -y, -z'
'x, -y-1/2, z-1/2'

loop_
_atom_site_label
_atom_site_type_symbol
_atom_site_fract_x
_atom_site_fract_y
_atom_site_fract_z
_atom_site_U_iso_or_equiv
_atom_site_adp_type
_atom_site_occupancy
_atom_site_symmetry_multiplicity
_atom_site_calc_flag
_atom_site_refinement_flags
S1 S 0.33568(3) 0.24243(4) 0.86362(2) 0.04669(11) Uani 1 1 d .
O1 O 0.31339(9) 0.30531(13) 0.93394(6) 0.0647(3) Uani 1 1 d .
O2 O 0.41950(9) 0.30103(13) 0.82017(8) 0.0672(3) Uani 1 1 d .
C1 C -0.20942(11) 0.21136(15) 0.81491(8) 0.0471(3) Uani 1 1 d .
C2 C -0.28346(12) 0.28785(19) 0.85566(9) 0.0592(4) Uani 1 1 d .
H2 H -0.3611 0.2676 0.8491 0.071 Uiso 1 1 calc R
C3 C -0.24463(14) 0.39239(19) 0.90525(9) 0.0627(4) Uani 1 1 d .
H3 H -0.2963 0.4413 0.9312 0.075 Uiso 1 1 calc R
C4 C -0.13027(13) 0.42534(16) 0.91683(8) 0.0530(3) Uani 1 1 d .
H4 H -0.1041 0.4945 0.9511 0.064 Uiso 1 1 calc R
C5 C -0.05496(10) 0.35284(13) 0.87603(6) 0.0398(2) Uani 1 1 d .
C6 C 0.07199(11) 0.36943(14) 0.87845(7) 0.0442(3) Uani 1 1 d .
H6A H 0.1074 0.3812 0.9305 0.053 Uiso 1 1 calc R
H6B H 0.0915 0.4477 0.8479 0.053 Uiso 1 1 calc R
C7 C 0.10788(9) 0.23203(12) 0.84422(6) 0.0351(2) Uani 1 1 d .
H7 H 0.1180 0.1625 0.8850 0.042 Uiso 1 1 calc R
N8 N 0.21510(8) 0.24271(11) 0.80807(6) 0.0402(2) Uani 1 1 d .
C9 C 0.21570(11) 0.17713(16) 0.73242(7) 0.0457(3) Uani 1 1 d .
H9A H 0.2055 0.0778 0.7366 0.055 Uiso 1 1 calc R
H9B H 0.2881 0.1942 0.7126 0.055 Uiso 1 1 calc R
C10 C 0.12002(11) 0.23796(13) 0.67985(7) 0.0401(2) Uani 1 1 d .
C11 C 0.13550(14) 0.28518(16) 0.60723(8) 0.0523(3) Uani 1 1 d .
H11 H 0.2072 0.2803 0.5899 0.063 Uiso 1 1 calc R
C12 C 0.04406(15) 0.33947(17) 0.56066(8) 0.0588(4) Uani 1 1 d .
H12 H 0.0539 0.3696 0.5116 0.071 Uiso 1 1 calc R
C13 C -0.06127(14) 0.34882(16) 0.58679(8) 0.0565(4) Uani 1 1 d .
H13 H -0.1226 0.3850 0.5552 0.068 Uiso 1 1 calc R
C14 C -0.07712(11) 0.30469(14) 0.65997(7) 0.0446(3) Uani 1 1 d .
H14 H -0.1484 0.3135 0.6776 0.054 Uiso 1 1 calc R
C15 C 0.01343(10) 0.24724(11) 0.70707(6) 0.0353(2) Uani 1 1 d .
C16 C 0.00398(9) 0.18969(11) 0.78643(6) 0.0331(2) Uani 1 1 d .
H16 H -0.0020 0.0885 0.7840 0.040 Uiso 1 1 calc R
C17 C -0.09439(10) 0.24852(12) 0.82518(6) 0.0366(2) Uani 1 1 d .
C18 C -0.25303(13) 0.09367(19) 0.76415(10) 0.0644(4) Uani 1 1 d .
H18A H -0.2516 0.1198 0.7116 0.097 Uiso 1 1 calc R
H18B H -0.3299 0.0721 0.7732 0.097 Uiso 1 1 calc R
H18C H -0.2055 0.0139 0.7752 0.097 Uiso 1 1 calc R
C19 C 0.37501(10) 0.06858(14) 0.88213(7) 0.0435(3) Uani 1 1 d .
C20 C 0.35077(12) 0.00521(18) 0.94904(8) 0.0543(3) Uani 1 1 d .
H20 H 0.3149 0.0546 0.9850 0.065 Uiso 1 1 calc R
C21 C 0.38012(15) -0.13116(19) 0.96190(9) 0.0644(4) Uani 1 1 d .
H21 H 0.3636 -0.1733 1.0069 0.077 Uiso 1 1 calc R
C22 C 0.43397(14) -0.20788(18) 0.90935(10) 0.0614(4) Uani 1 1 d .
C23 C 0.45793(15) -0.14256(19) 0.84346(10) 0.0641(4) Uani 1 1 d .
H23 H 0.4941 -0.1919 0.8076 0.077 Uiso 1 1 calc R
C24 C 0.42945(12) -0.00538(18) 0.82930(8) 0.0559(3) Uani 1 1 d .
H24 H 0.4468 0.0370 0.7845 0.067 Uiso 1 1 calc R
C25 C 0.4657(2) -0.3574(2) 0.92454(14) 0.0932(7) Uani 1 1 d .
H25A H 0.4971 -0.3954 0.8810 0.140 Uiso 1 1 calc R
H25B H 0.3988 -0.4088 0.9338 0.140 Uiso 1 1 calc R
H25C H 0.5213 -0.3633 0.9686 0.140 Uiso 1 1 calc R

loop_
_atom_site_aniso_label
_atom_site_aniso_U_11
_atom_site_aniso_U_22
_atom_site_aniso_U_33
_atom_site_aniso_U_23
_atom_site_aniso_U_13
_atom_site_aniso_U_12
S1 0.03281(16) 0.05092(19) 0.0547(2) -0.00089(13) -0.00260(12) -0.00307(12)
O1 0.0548(6) 0.0714(7) 0.0630(6) -0.0222(6) -0.0156(5) 0.0048(5)
O2 0.0391(5) 0.0655(7) 0.0970(9) 0.0167(6) 0.0070(5) -0.0098(5)
C1 0.0367(6) 0.0537(7) 0.0519(7) 0.0085(6) 0.0091(5) 0.0020(5)
C2 0.0384(7) 0.0770(10) 0.0650(9) 0.0142(8) 0.0177(6) 0.0112(6)
C3 0.0587(8) 0.0762(10) 0.0579(8) 0.0085(7) 0.0271(7) 0.0270(8)
C4 0.0633(8) 0.0557(8) 0.0421(6) -0.0017(6) 0.0147(6) 0.0167(6)
C5 0.0438(6) 0.0426(6) 0.0340(5) 0.0013(4) 0.0089(4) 0.0066(5)
C6 0.0448(6) 0.0477(7) 0.0403(6) -0.0114(5) 0.0063(5) -0.0013(5)
C7 0.0332(5) 0.0422(6) 0.0299(5) 0.0003(4) 0.0033(4) 0.0012(4)
N8 0.0315(5) 0.0519(6) 0.0372(5) -0.0017(4) 0.0038(4) 0.0023(4)
C9 0.0394(6) 0.0607(8) 0.0380(6) -0.0013(5) 0.0088(4) 0.0093(5)
C10 0.0441(6) 0.0438(6) 0.0329(5) -0.0004(4) 0.0067(4) 0.0032(5)
C11 0.0613(8) 0.0592(8) 0.0388(6) 0.0030(6) 0.0172(6) 0.0032(6)
C12 0.0832(10) 0.0596(8) 0.0340(6) 0.0078(6) 0.0092(6) 0.0083(8)
C13 0.0676(9) 0.0591(8) 0.0401(6) 0.0054(6) -0.0059(6) 0.0139(7)
C14 0.0438(6) 0.0485(7) 0.0405(6) 0.0001(5) -0.0006(5) 0.0065(5)
C15 0.0389(5) 0.0358(5) 0.0308(5) -0.0023(4) 0.0025(4) 0.0014(4)
C16 0.0317(5) 0.0338(5) 0.0338(5) -0.0005(4) 0.0041(4) 0.0009(4)
C17 0.0345(5) 0.0398(6) 0.0364(5) 0.0052(4) 0.0078(4) 0.0039(4)
C18 0.0423(7) 0.0660(10) 0.0840(11) -0.0021(8) 0.0025(7) -0.0118(7)
C19 0.0308(5) 0.0538(7) 0.0449(6) 0.0042(5) -0.0005(4) -0.0001(5)
C20 0.0490(7) 0.0705(9) 0.0433(7) 0.0036(6) 0.0047(5) -0.0013(6)
C21 0.0634(9) 0.0720(10) 0.0559(8) 0.0197(7) -0.0031(7) -0.0086(8)
C22 0.0540(8) 0.0567(8) 0.0680(9) 0.0072(7) -0.0183(7) -0.0007(7)
C23 0.0593(9) 0.0675(10) 0.0648(9) -0.0018(8) 0.0035(7) 0.0167(7)
C24 0.0501(7) 0.0673(9) 0.0515(7) 0.0099(7) 0.0116(6) 0.0105(7)
C25 0.1042(16) 0.0600(11) 0.1054(16) 0.0108(10) -0.0336(13) 0.0067(10)

loop_
_atom_type_symbol
_atom_type_description
_atom_type_scat_dispersion_real
_atom_type_scat_dispersion_imag
_atom_type_scat_source
C C 0.0033 0.0016 'International Tables Vol C Tables 4.2.6.8 and 6.1.1.4'
H H 0.0000 0.0000 'International Tables Vol C Tables 4.2.6.8 and 6.1.1.4'
N N 0.0061 0.0033 'International Tables Vol C Tables 4.2.6.8 and 6.1.1.4'
O O 0.0106 0.0060 'International Tables Vol C Tables 4.2.6.8 and 6.1.1.4'
S S 0.1246 0.1234 'International Tables Vol C Tables 4.2.6.8 and 6.1.1.4'

loop_
_geom_angle_atom_site_label_1
_geom_angle_atom_site_label_2
_geom_angle_atom_site_label_3
_geom_angle
O1 S1 O2 119.90(8)
O1 S1 N8 106.70(6)
O2 S1 N8 106.59(7)
O1 S1 C19 108.31(7)
O2 S1 C19 107.01(7)
N8 S1 C19 107.82(6)
C17 C1 C2 116.71(14)
C17 C1 C18 122.44(12)
C2 C1 C18 120.84(13)
C3 C2 C1 121.89(14)
C3 C2 H2 119.1
C1 C2 H2 119.1
C4 C3 C2 120.91(13)
C4 C3 H3 119.5
C2 C3 H3 119.5
C3 C4 C5 118.48(14)
C3 C4 H4 120.8
C5 C4 H4 120.8
C4 C5 C17 120.60(12)
C4 C5 C6 128.50(12)
C17 C5 C6 110.90(10)
C5 C6 C7 102.32(10)
C5 C6 H6A 111.3
C7 C6 H6A 111.3
C5 C6 H6B 111.3
C7 C6 H6B 111.3
H6A C6 H6B 109.2
N8 C7 C6 113.18(10)
N8 C7 C16 112.62(9)
C6 C7 C16 104.61(9)
N8 C7 H7 108.8
C6 C7 H7 108.8
C16 C7 H7 108.8
C9 N8 C7 116.56(10)
C9 N8 S1 116.71(8)
C7 N8 S1 118.05(8)
N8 C9 C10 108.15(10)
N8 C9 H9A 110.1
C10 C9 H9A 110.1
N8 C9 H9B 110.1
C10 C9 H9B 110.1
H9A C9 H9B 108.4
C11 C10 C15 120.62(12)
C11 C10 C9 122.12(12)
C15 C10 C9 117.26(10)
C12 C11 C10 119.85(13)
C12 C11 H11 120.1
C10 C11 H11 120.1
C13 C12 C11 120.01(12)
C13 C12 H12 120.0
C11 C12 H12 120.0
C12 C13 C14 120.60(13)
C12 C13 H13 119.7
C14 C13 H13 119.7
C13 C14 C15 120.14(12)
C13 C14 H14 119.9
C15 C14 H14 119.9
C14 C15 C10 118.75(11)
C14 C15 C16 124.37(11)
C10 C15 C16 116.86(10)
C17 C16 C15 114.39(9)
C17 C16 C7 101.10(9)
C15 C16 C7 111.89(9)
C17 C16 H16 109.7
C15 C16 H16 109.7
C7 C16 H16 109.7
C5 C17 C1 121.35(11)
C5 C17 C16 109.99(10)
C1 C17 C16 128.66(11)
C1 C18 H18A 109.5
C1 C18 H18B 109.5
H18A C18 H18B 109.5
C1 C18 H18C 109.5
H18A C18 H18C 109.5
H18B C18 H18C 109.5
C20 C19 C24 119.84(13)
C20 C19 S1 120.24(11)
C24 C19 S1 119.92(10)
C21 C20 C19 119.47(15)
C21 C20 H20 120.3
C19 C20 H20 120.3
C20 C21 C22 121.72(15)
C20 C21 H21 119.1
C22 C21 H21 119.1
C23 C22 C21 117.83(15)
C23 C22 C25 121.24(19)
C21 C22 C25 120.93(18)
C22 C23 C24 121.53(16)
C22 C23 H23 119.2
C24 C23 H23 119.2
C23 C24 C19 119.62(14)
C23 C24 H24 120.2
C19 C24 H24 120.2
C22 C25 H25A 109.5
C22 C25 H25B 109.5
H25A C25 H25B 109.5
C22 C25 H25C 109.5
H25A C25 H25C 109.5
H25B C25 H25C 109.5

loop_
_geom_bond_atom_site_label_1
_geom_bond_atom_site_label_2
_geom_bond_distance
S1 O1 1.4286(11)
S1 O2 1.4304(11)
S1 N8 1.6339(10)
S1 C19 1.7622(14)
C1 C17 1.3946(17)
C1 C2 1.399(2)
C1 C18 1.501(2)
C2 C3 1.379(3)
C2 H2 0.9300
C3 C4 1.378(2)
C3 H3 0.9300
C4 C5 1.3902(17)
C4 H4 0.9300
C5 C17 1.3928(17)
C5 C6 1.5003(18)
C6 C7 1.5354(16)
C6 H6A 0.9700
C6 H6B 0.9700
C7 N8 1.4791(14)
C7 C16 1.5579(15)
C7 H7 0.9800
N8 C9 1.4751(15)
C9 C10 1.4977(17)
C9 H9A 0.9700
C9 H9B 0.9700
C10 C11 1.3878(17)
C10 C15 1.3953(17)
C11 C12 1.383(2)
C11 H11 0.9300
C12 C13 1.373(2)
C12 H12 0.9300
C13 C14 1.3886(19)
C13 H13 0.9300
C14 C15 1.3926(16)
C14 H14 0.9300
C15 C16 1.5186(14)
C16 C17 1.5181(15)
C16 H16 0.9800
C18 H18A 0.9600
C18 H18B 0.9600
C18 H18C 0.9600
C19 C20 1.3844(18)
C19 C24 1.3846(19)
C20 C21 1.374(2)
C20 H20 0.9300
C21 C22 1.391(3)
C21 H21 0.9300
C22 C23 1.376(2)
C22 C25 1.508(2)
C23 C24 1.382(2)
C23 H23 0.9300
C24 H24 0.9300
C25 H25A 0.9600
C25 H25B 0.9600
C25 H25C 0.9600
